data_7005900
loop_
_publ_author_name
'Konstantin V. Domasevitch'
'Pavlo V. Solntsev'
'Il'ya A. Gural'skiy'
'Harald Krautscheid'
'Eduard B. Rusanov'
'Alexander N. Chernega'
'Judith A. K. Howard'

_publ_section_title
;
 Silver(I) ions bridged by pyridazine: doubling the ligand
 functionality for the design of unusual 3D coordination frameworks.
;
_journal_issue 35
_journal_name_full 'Dalton transactions (Cambridge, England : 2003)'
_journal_page_first 3893
_journal_page_last 3905
_journal_paper_doi 10.1039/b706731c
_journal_year 2007
_chemical_formula_moiety 'C18 H20 Ag4 N12 O4, 2(F6 Si), 6(H2 O)'
_chemical_formula_sum 'C18 H32 Ag4 F12 N12 O10 Si2'
_chemical_formula_weight 1292.22
_chemical_name_common
;
Silver(i) Hexafluorosilicate 2:3 Complex with Pyridazino(4,5-
d)pyridazine, Decahydrate
;
_chemical_name_systematic
;
Silver(I) Hexafluorosilicate 2:3 Complex with Pyridazino[4,5-d]pyridazine,
Decahydrate
;
_space_group_IT_number 14
_space_group_name_Hall '-P 2ybc'
_space_group_name_H-M_alt 'P 1 21/c 1'
_symmetry_cell_setting monoclinic
_symmetry_Int_Tables_number 14
_symmetry_space_group_name_Hall '-P 2ybc'
_symmetry_space_group_name_H-M 'P 1 21/c 1'
_atom_sites_solution_hydrogens geom
_atom_sites_solution_primary direct
_atom_sites_solution_secondary difmap
_audit_creation_method SHELXL-97
_cell_angle_alpha 90.00
_cell_angle_beta 100.7850(10)
_cell_angle_gamma 90.00
_cell_formula_units_Z 2
_cell_length_a 8.85070(10)
_cell_length_b 17.2093(3)
_cell_length_c 12.0859(2)
_cell_measurement_reflns_used 14014
_cell_measurement_temperature 273(2)
_cell_measurement_theta_max 30.51
_cell_measurement_theta_min 5.27
_cell_volume 1808.34(5)
_computing_cell_refinement 'SMART-NT (Bruker, 1998)'
_computing_data_collection 'SMART-NT (Bruker, 1998)'
_computing_data_reduction 'SMART-NT (Bruker, 1998)'
_computing_molecular_graphics 'Diamond 2.1e (Brandenburg, 1999)'
_computing_publication_material 'WinGX 1.700.00 (Farrugia, 1999)'
_computing_structure_refinement 'SHELXL-97 (Sheldrick, 1997)'
_computing_structure_solution 'SHELXS-97 (Sheldrick, 1997)'
_diffrn_ambient_temperature 273(2)
_diffrn_measured_fraction_theta_full 0.980
_diffrn_measured_fraction_theta_max 0.980
_diffrn_measurement_device_type 'Bruker Apex CCD area-detector diffractometer'
_diffrn_measurement_method '\w scans'
_diffrn_radiation_monochromator graphite
_diffrn_radiation_source 'fine-focus sealed tube'
_diffrn_radiation_type MoK\a
_diffrn_radiation_wavelength 0.71073
_diffrn_reflns_av_R_equivalents 0.0205
_diffrn_reflns_av_sigmaI/netI 0.0240
_diffrn_reflns_limit_h_max 12
_diffrn_reflns_limit_h_min -12
_diffrn_reflns_limit_k_max 24
_diffrn_reflns_limit_k_min -16
_diffrn_reflns_limit_l_max 17
_diffrn_reflns_limit_l_min -17
_diffrn_reflns_number 14014
_diffrn_reflns_theta_full 30.51
_diffrn_reflns_theta_max 30.51
_diffrn_reflns_theta_min 5.27
_diffrn_standards_decay_% 0
_exptl_absorpt_coefficient_mu 2.330
_exptl_absorpt_correction_T_max 0.5968
_exptl_absorpt_correction_T_min 0.5145
_exptl_absorpt_correction_type empirical
_exptl_absorpt_process_details 'SADABS (Sheldrick, 1999)'
_exptl_crystal_colour yellow
_exptl_crystal_density_diffrn 2.373
_exptl_crystal_density_method 'not measured'
_exptl_crystal_description prism
_exptl_crystal_F_000 1256
_exptl_crystal_size_max 0.30
_exptl_crystal_size_mid 0.26
_exptl_crystal_size_min 0.22
_refine_diff_density_max 1.376
_refine_diff_density_min -1.144
_refine_diff_density_rms 0.128
_refine_ls_extinction_coef 0.0075(5)
_refine_ls_extinction_expression Fc^*^=kFc[1+0.001xFc^2^\l^3^/sin(2\q)]^-1/4^
_refine_ls_extinction_method SHELXL
_refine_ls_goodness_of_fit_ref 1.062
_refine_ls_hydrogen_treatment constr
_refine_ls_matrix_type full
_refine_ls_number_parameters 263
_refine_ls_number_reflns 5420
_refine_ls_number_restraints 0
_refine_ls_restrained_S_all 1.062
_refine_ls_R_factor_all 0.0547
_refine_ls_R_factor_gt 0.0460
_refine_ls_shift/su_max 0.002
_refine_ls_shift/su_mean 0.000
_refine_ls_structure_factor_coef Fsqd
_refine_ls_weighting_details 'calc w=1/[\s^2^(Fo^2^)+(0.0463P)^2^+5.7522P] where P=(Fo^2^+2Fc^2^)/3'
_refine_ls_weighting_scheme calc
_refine_ls_wR_factor_gt 0.1139
_refine_ls_wR_factor_ref 0.1178
_reflns_number_gt 4543
_reflns_number_total 5420
_reflns_threshold_expression >2sigma(I)
_cod_data_source_file b706731c.txt
_cod_data_source_block (4)
_cod_depositor_comments
;
The following automatic conversions were performed:
'_symmetry_cell_setting' value 'Monoclinic' changed to 'monoclinic'
according to '/home/saulius/struct/CIF-dictionaries/cif_core.dic'
dictionary named 'cif_core.dic' version 2.4.1 from 2010-06-29.

Automatic conversion script
Id: cif_fix_enum 1527 2010-12-29 10:47:43Z saulius 
;
_cod_original_sg_symbol_Hall '-P 2ybc '
_cod_original_sg_symbol_H-M 'P 21/c '
_cod_database_code 7005900

loop_
_symmetry_equiv_pos_as_xyz
'x, y, z'
'-x, y+1/2, -z+1/2'
'-x, -y, -z'
'x, -y-1/2, z-1/2'

loop_
_atom_site_label
_atom_site_type_symbol
_atom_site_fract_x
_atom_site_fract_y
_atom_site_fract_z
_atom_site_U_iso_or_equiv
_atom_site_adp_type
_atom_site_occupancy
_atom_site_symmetry_multiplicity
_atom_site_calc_flag
_atom_site_refinement_flags
_atom_site_disorder_assembly
_atom_site_disorder_group
Ag1 Ag 1.13478(3) 0.09522(2) 0.16329(3) 0.04282(12) Uani 1 1 d . . .
Ag2 Ag 1.05257(3) 0.10507(2) -0.13012(2) 0.04062(12) Uani 1 1 d . . .
Si1 Si 0.65640(19) 0.32634(8) -0.04392(11) 0.0494(3) Uani 1 1 d . . .
F1 F 0.8087(8) 0.2749(5) 0.0036(6) 0.178(4) Uani 1 1 d . . .
F2 F 0.5668(8) 0.2685(3) 0.0320(5) 0.130(2) Uani 1 1 d . . .
F3 F 0.6197(9) 0.2672(3) -0.1547(5) 0.138(2) Uani 1 1 d . . .
F4 F 0.6938(7) 0.3851(3) 0.0645(4) 0.1079(17) Uani 1 1 d . . .
F5 F 0.7398(7) 0.3853(3) -0.1211(4) 0.1078(17) Uani 1 1 d . . .
F6 F 0.4916(5) 0.3726(3) -0.0919(5) 0.1029(15) Uani 1 1 d . . .
O1 O 1.2311(9) 0.2067(3) 0.2918(6) 0.119(2) Uani 1 1 d . . .
O2 O 0.8901(7) 0.2114(3) -0.2460(4) 0.0820(14) Uani 1 1 d . . .
O3 O 1.0990(6) 0.2450(3) -0.0242(5) 0.0888(15) Uani 1 1 d . . .
O4 O 0.4860(7) 0.0290(3) -0.3300(4) 0.0827(15) Uani 1 1 d . . .
O5 O 1.3345(8) 0.2987(4) 0.1425(6) 0.113(2) Uani 1 1 d . . .
C1 C 0.7626(4) 0.1033(2) 0.1299(3) 0.0305(7) Uani 1 1 d . . .
H1A H 0.7848 0.1089 0.2078 0.037 Uiso 1 1 calc R . .
C2 C 0.6078(4) 0.1032(2) 0.0740(3) 0.0244(6) Uani 1 1 d . . .
C3 C 0.4798(4) 0.1064(2) 0.1290(3) 0.0281(7) Uani 1 1 d . . .
H3A H 0.4970 0.1120 0.2069 0.034 Uiso 1 1 calc R . .
C4 C 0.7061(4) 0.0902(2) -0.0960(3) 0.0310(7) Uani 1 1 d . . .
H4A H 0.6887 0.0868 -0.1741 0.037 Uiso 1 1 calc R . .
C5 C 0.5783(4) 0.0967(2) -0.0419(3) 0.0251(6) Uani 1 1 d . . .
C6 C 0.4222(4) 0.0950(2) -0.0970(3) 0.0301(7) Uani 1 1 d . . .
H6A H 0.4000 0.0919 -0.1752 0.036 Uiso 1 1 calc R . .
C7 C 1.1277(5) 0.0496(3) 0.4192(3) 0.0391(9) Uani 1 1 d . . .
H7A H 1.2084 0.0851 0.4323 0.047 Uiso 1 1 calc R . .
C8 C 1.0585(4) 0.0265(2) 0.5108(3) 0.0312(7) Uani 1 1 d . . .
C9 C 1.0975(5) 0.0566(3) 0.6213(3) 0.0370(8) Uani 1 1 d . . .
H9A H 1.1731 0.0946 0.6367 0.044 Uiso 1 1 calc R . .
N1 N 0.8766(4) 0.0958(2) 0.0745(3) 0.0325(7) Uani 1 1 d . . .
N2 N 0.8472(4) 0.0889(2) -0.0407(3) 0.0321(6) Uani 1 1 d . . .
N3 N 0.3379(3) 0.10189(18) 0.0735(2) 0.0272(6) Uani 1 1 d . . .
N4 N 0.3083(3) 0.09747(19) -0.0424(3) 0.0299(6) Uani 1 1 d . . .
N5 N 1.0824(4) 0.0229(2) 0.3172(3) 0.0358(7) Uani 1 1 d . . .
N6 N 1.0303(4) 0.0325(2) 0.7026(3) 0.0348(7) Uani 1 1 d . . .

loop_
_atom_site_aniso_label
_atom_site_aniso_U_11
_atom_site_aniso_U_22
_atom_site_aniso_U_33
_atom_site_aniso_U_23
_atom_site_aniso_U_13
_atom_site_aniso_U_12
Ag1 0.02533(15) 0.0748(3) 0.03053(16) 0.00196(14) 0.01082(11) -0.00717(13)
Ag2 0.02318(15) 0.0694(2) 0.03030(16) -0.00957(13) 0.00751(10) -0.00187(13)
Si1 0.0662(9) 0.0445(7) 0.0415(6) 0.0073(5) 0.0200(6) 0.0189(6)
F1 0.148(5) 0.262(9) 0.137(5) 0.070(5) 0.057(4) 0.150(6)
F2 0.205(7) 0.063(3) 0.156(5) 0.035(3) 0.118(5) 0.016(3)
F3 0.226(7) 0.098(4) 0.103(4) -0.047(3) 0.062(4) -0.013(4)
F4 0.138(5) 0.119(4) 0.067(3) -0.034(3) 0.022(3) -0.015(3)
F5 0.136(4) 0.121(4) 0.080(3) 0.007(3) 0.056(3) -0.042(3)
F6 0.069(3) 0.108(3) 0.127(4) 0.022(3) 0.005(3) 0.019(2)
O1 0.159(6) 0.082(4) 0.137(5) -0.037(4) 0.085(5) -0.034(4)
O2 0.109(4) 0.087(3) 0.048(2) 0.006(2) 0.008(2) 0.021(3)
O3 0.068(3) 0.091(4) 0.108(4) -0.010(3) 0.017(3) 0.006(3)
O4 0.129(4) 0.066(3) 0.061(2) -0.014(2) 0.039(3) -0.019(3)
O5 0.121(5) 0.075(4) 0.152(6) 0.005(4) 0.049(5) 0.004(3)
C1 0.0248(16) 0.043(2) 0.0238(14) 0.0019(13) 0.0053(12) -0.0009(14)
C2 0.0196(14) 0.0282(16) 0.0262(14) -0.0009(12) 0.0069(11) -0.0004(11)
C3 0.0249(15) 0.0368(19) 0.0241(14) -0.0021(13) 0.0082(12) -0.0004(13)
C4 0.0213(15) 0.046(2) 0.0268(15) -0.0034(14) 0.0079(12) -0.0039(14)
C5 0.0202(14) 0.0304(17) 0.0261(15) -0.0010(12) 0.0077(11) 0.0000(12)
C6 0.0193(14) 0.046(2) 0.0259(15) -0.0028(14) 0.0052(12) -0.0006(13)
C7 0.041(2) 0.054(3) 0.0247(16) -0.0010(16) 0.0114(15) -0.0153(18)
C8 0.0353(18) 0.039(2) 0.0202(14) -0.0003(13) 0.0077(13) -0.0033(15)
C9 0.041(2) 0.046(2) 0.0240(15) -0.0041(15) 0.0077(14) -0.0122(17)
N1 0.0218(13) 0.0475(19) 0.0283(14) 0.0001(13) 0.0055(11) -0.0013(12)
N2 0.0221(14) 0.0453(18) 0.0303(14) -0.0026(13) 0.0083(11) -0.0002(12)
N3 0.0198(12) 0.0375(16) 0.0260(13) -0.0005(11) 0.0087(10) -0.0009(11)
N4 0.0196(13) 0.0439(18) 0.0271(13) -0.0032(12) 0.0065(10) -0.0006(11)
N5 0.0379(17) 0.0472(19) 0.0241(13) 0.0007(13) 0.0104(12) -0.0064(14)
N6 0.0383(17) 0.0451(19) 0.0220(13) -0.0029(12) 0.0079(12) -0.0056(14)

loop_
_atom_type_symbol
_atom_type_description
_atom_type_scat_dispersion_real
_atom_type_scat_dispersion_imag
_atom_type_scat_source
C C 0.0033 0.0016 'International Tables Vol C Tables 4.2.6.8 and 6.1.1.4'
H H 0.0000 0.0000 'International Tables Vol C Tables 4.2.6.8 and 6.1.1.4'
N N 0.0061 0.0033 'International Tables Vol C Tables 4.2.6.8 and 6.1.1.4'
F F 0.0171 0.0103 'International Tables Vol C Tables 4.2.6.8 and 6.1.1.4'
Ag Ag -0.8971 1.1015 'International Tables Vol C Tables 4.2.6.8 and 6.1.1.4'
Si Si 0.0817 0.0704 'International Tables Vol C Tables 4.2.6.8 and 6.1.1.4'
O O 0.0106 0.0060 'International Tables Vol C Tables 4.2.6.8 and 6.1.1.4'

loop_
_geom_angle_atom_site_label_1
_geom_angle_atom_site_label_2
_geom_angle_atom_site_label_3
_geom_angle
_geom_angle_site_symmetry_1
_geom_angle_site_symmetry_3
_geom_angle_publ_flag
N3 Ag1 N1 125.07(11) 1_655 . ?
N3 Ag1 N5 134.02(12) 1_655 . ?
N1 Ag1 N5 92.56(12) . . ?
N3 Ag1 O1 92.83(16) 1_655 . ?
N1 Ag1 O1 118.0(2) . . ?
N5 Ag1 O1 90.51(17) . . ?
N2 Ag2 N4 124.68(11) . 1_655 ?
N2 Ag2 N6 113.16(12) . 1_554 ?
N4 Ag2 N6 106.29(11) 1_655 1_554 ?
N2 Ag2 O2 86.07(15) . . ?
N4 Ag2 O2 133.45(16) 1_655 . ?
N6 Ag2 O2 87.79(14) 1_554 . ?
F1 Si1 F4 91.3(4) . . ?
F1 Si1 F5 96.1(4) . . ?
F4 Si1 F5 91.6(3) . . ?
F1 Si1 F2 85.9(4) . . ?
F4 Si1 F2 88.5(3) . . ?
F5 Si1 F2 178.0(3) . . ?
F1 Si1 F3 88.6(4) . . ?
F4 Si1 F3 179.4(3) . . ?
F5 Si1 F3 87.8(3) . . ?
F2 Si1 F3 92.1(3) . . ?
F1 Si1 F6 175.3(4) . . ?
F4 Si1 F6 90.9(3) . . ?
F5 Si1 F6 88.0(3) . . ?
F2 Si1 F6 90.1(3) . . ?
F3 Si1 F6 89.2(3) . . ?
N1 C1 C2 121.6(3) . . ?
C5 C2 C1 117.9(3) . . ?
C5 C2 C3 117.6(3) . . ?
C1 C2 C3 124.5(3) . . ?
N3 C3 C2 122.1(3) . . ?
N2 C4 C5 122.5(3) . . ?
C2 C5 C4 117.4(3) . . ?
C2 C5 C6 117.4(3) . . ?
C4 C5 C6 125.1(3) . . ?
N4 C6 C5 122.6(3) . . ?
N5 C7 C8 122.5(4) . . ?
C8 C8 C9 117.7(4) 3_756 . ?
C8 C8 C7 117.4(4) 3_756 . ?
C9 C8 C7 124.8(4) . . ?
N6 C9 C8 122.0(4) . . ?
C1 N1 N2 120.4(3) . . ?
C1 N1 Ag1 122.9(2) . . ?
N2 N1 Ag1 116.7(2) . . ?
C4 N2 N1 120.1(3) . . ?
C4 N2 Ag2 121.6(2) . . ?
N1 N2 Ag2 116.7(2) . . ?
C3 N3 N4 120.3(3) . . ?
C3 N3 Ag1 121.8(2) . 1_455 ?
N4 N3 Ag1 117.8(2) . 1_455 ?
C6 N4 N3 119.9(3) . . ?
C6 N4 Ag2 123.5(2) . 1_455 ?
N3 N4 Ag2 116.4(2) . 1_455 ?
C7 N5 N6 119.7(3) . 3_756 ?
C7 N5 Ag1 119.2(3) . . ?
N6 N5 Ag1 118.4(2) 3_756 . ?
C9 N6 N5 120.6(3) . 3_756 ?
C9 N6 Ag2 120.0(3) . 1_556 ?
N5 N6 Ag2 117.5(2) 3_756 1_556 ?

loop_
_geom_bond_atom_site_label_1
_geom_bond_atom_site_label_2
_geom_bond_distance
_geom_bond_site_symmetry_2
_geom_bond_publ_flag
Ag1 N3 2.270(3) 1_655 ?
Ag1 N1 2.336(3) . ?
Ag1 N5 2.355(3) . ?
Ag1 O1 2.515(6) . ?
Ag2 N2 2.299(3) . ?
Ag2 N4 2.316(3) 1_655 ?
Ag2 N6 2.354(3) 1_554 ?
Ag2 O2 2.574(5) . ?
Si1 F1 1.625(5) . ?
Si1 F4 1.639(4) . ?
Si1 F5 1.644(4) . ?
Si1 F2 1.654(5) . ?
Si1 F3 1.665(5) . ?
Si1 F6 1.668(5) . ?
C1 N1 1.317(5) . ?
C1 C2 1.410(5) . ?
C2 C5 1.381(5) . ?
C2 C3 1.417(5) . ?
C3 N3 1.310(4) . ?
C4 N2 1.302(5) . ?
C4 C5 1.413(5) . ?
C5 C6 1.418(5) . ?
C6 N4 1.304(4) . ?
C7 N5 1.306(5) . ?
C7 C8 1.418(5) . ?
C8 C8 1.370(8) 3_756 ?
C8 C9 1.414(5) . ?
C9 N6 1.307(5) . ?
N1 N2 1.373(4) . ?
N3 N4 1.379(4) . ?
N5 N6 1.368(5) 3_756 ?
